data_7222188
loop_
_publ_author_name
'Kusainova, A.M.'
'Stefanovich, S.Yu.'
'Lightfoot, P.'
'Irvine, J.T.S.'

_publ_section_title
;
 Structure-property correlations in the new ferroelectric Bi5 Pb Ti3 O14
 Cl and related layered oxyhalide intergrowth phases
;
_journal_name_full 'Journal of Materials Chemistry'
_journal_page_first 3413
_journal_page_last 3418
_journal_volume 12
_journal_year 2002
_chemical_formula_sum 'Bi5 Cl O14 Pb Ti3'
_chemical_name_systematic 'Bi5 Pb Ti3 O14 Cl'
_space_group_IT_number 123
_symmetry_space_group_name_Hall '-P 4 2'
_symmetry_space_group_name_H-M 'P 4/m m m'
_cell_angle_alpha 90
_cell_angle_beta 90
_cell_angle_gamma 90
_cell_formula_units_Z 1
_cell_length_a 3.89371
_cell_length_b 3.89371
_cell_length_c 22.6747
_cell_volume 343.771
_citation_journal_id_ASTM JMACEP
_cod_data_source_file Kusainova_JMACEP_2002_1974.cif
_cod_data_source_block Bi5Cl1O14Pb1Ti3
_cod_original_cell_volume 343.7706
_cod_original_formula_sum 'Bi5 Cl1 O14 Pb1 Ti3'
_cod_database_code 7222188

loop_
_symmetry_equiv_pos_as_xyz
x,y,z
-y,x,z
-x,-y,z
y,-x,z
x,-y,-z
y,x,-z
-x,y,-z
-y,-x,-z
-x,-y,-z
y,-x,-z
x,y,-z
-y,x,-z
-x,y,z
-y,-x,z
x,-y,z
y,x,z

loop_
_atom_site_label
_atom_site_type_symbol
_atom_site_fract_x
_atom_site_fract_y
_atom_site_fract_z
_atom_site_occupancy
_atom_site_U_iso_or_equiv
Pb1 Pb+2 0 0 0.4126 0.167 0.0
Bi2 Bi+3 0.5 0.5 0.0969 0.833 0.0
O2 O-2 0 0 0.2636 1 0.0
Bi1 Bi+3 0 0 0.4126 0.833 0.0
Cl1 Cl-1 0.5 0.5 0.5 1 0.0
O5 O-2 0.5 0 0.362 1 0.0
Pb2 Pb+2 0.5 0.5 0.0969 0.167 0.0
Ti2 Ti+4 0 0 0.1851 1 0.0
O3 O-2 0.5 0 0 1 0.0
Pb3 Pb+2 0.5 0.5 0.3008 0.167 0.0
O4 O-2 0.5 0 0.17 1 0.0
O1 O-2 0 0 0.0851 1 0.0
Bi3 Bi+3 0.5 0.5 0.3008 0.833 0.0
Ti1 Ti+4 0 0 0 1 0.0
